data_4501262
loop_
_publ_author_name
'Vaughn, Shae Anne'
'Severance, Rachel C.'
'Smith, Mark D.'
'zur Loye, Hans-Conrad'

_publ_section_title
;
 Crystal Growth, Structural Motifs, and Optical Properties of Molecular
 and Polymeric Cerium Halide Materials
;
_journal_issue 11
_journal_name_full 'Crystal Growth &amp; Design'
_journal_page_first 5072
_journal_paper_doi 10.1021/cg200985m
_journal_volume 11
_journal_year 2011
_chemical_formula_moiety 'C2 H10 Ce Cl3 O3'
_chemical_formula_sum 'C2 H10 Ce Cl3 O3'
_chemical_formula_weight 328.57
_chemical_name_systematic
; 
 ? 
;
_space_group_IT_number 2
_symmetry_cell_setting triclinic
_symmetry_space_group_name_Hall '-P 1'
_symmetry_space_group_name_H-M 'P -1'
_atom_sites_solution_hydrogens geom
_atom_sites_solution_primary direct
_atom_sites_solution_secondary difmap
_audit_creation_method SHELXL-97
_cell_angle_alpha 66.0550(10)
_cell_angle_beta 74.1330(10)
_cell_angle_gamma 89.1700(10)
_cell_formula_units_Z 2
_cell_length_a 6.9877(5)
_cell_length_b 8.7234(6)
_cell_length_c 8.7851(6)
_cell_measurement_reflns_used 4887
_cell_measurement_temperature 150(2)
_cell_measurement_theta_max 27.565
_cell_measurement_theta_min 2.570
_cell_volume 467.93(6)
_computing_cell_refinement 'SAINT-Plus Version 6.45 (Bruker, 2001)'
_computing_data_collection 'SMART Version 5.625 (Bruker, 2001)'
_computing_data_reduction 'SAINT-Plus Version 6.45 (Bruker, 2001)'
_computing_molecular_graphics various
_computing_publication_material 'SHELXTL Version 6.14 (Bruker, 2000)'
_computing_structure_refinement 'SHELXL-97 (Sheldrick, 1997)'
_computing_structure_solution 'SHELXS-97 (Sheldrick, 1990)'
_diffrn_ambient_temperature 150(2)
_diffrn_measured_fraction_theta_full 0.996
_diffrn_measured_fraction_theta_max 0.996
_diffrn_measurement_device_type 'Bruker SMART APEX CCD diffractometer'
_diffrn_measurement_method 'omega scans'
_diffrn_radiation_monochromator graphite
_diffrn_radiation_source 'fine-focus sealed tube'
_diffrn_radiation_type MoK\a
_diffrn_radiation_wavelength 0.71073
_diffrn_reflns_av_R_equivalents 0.0247
_diffrn_reflns_av_sigmaI/netI 0.0258
_diffrn_reflns_limit_h_max 9
_diffrn_reflns_limit_h_min -9
_diffrn_reflns_limit_k_max 11
_diffrn_reflns_limit_k_min -11
_diffrn_reflns_limit_l_max 11
_diffrn_reflns_limit_l_min -11
_diffrn_reflns_number 7077
_diffrn_reflns_theta_full 27.57
_diffrn_reflns_theta_max 27.57
_diffrn_reflns_theta_min 2.57
_exptl_absorpt_coefficient_mu 5.668
_exptl_absorpt_correction_T_max 1.0000
_exptl_absorpt_correction_T_min 0.7851
_exptl_absorpt_correction_type multi-scan
_exptl_absorpt_process_details 'SADABS Version 2.05 (Bruker, 2001)'
_exptl_crystal_colour colorless
_exptl_crystal_density_diffrn 2.332
_exptl_crystal_density_method 'not measured'
_exptl_crystal_description irregular
_exptl_crystal_F_000 310
_exptl_crystal_size_max 0.12
_exptl_crystal_size_mid 0.10
_exptl_crystal_size_min 0.10
_refine_diff_density_max 1.024
_refine_diff_density_min -0.551
_refine_diff_density_rms 0.116
_refine_ls_extinction_method none
_refine_ls_goodness_of_fit_ref 1.039
_refine_ls_hydrogen_treatment mixed
_refine_ls_matrix_type full
_refine_ls_number_parameters 100
_refine_ls_number_reflns 2172
_refine_ls_number_restraints 6
_refine_ls_restrained_S_all 1.037
_refine_ls_R_factor_all 0.0215
_refine_ls_R_factor_gt 0.0198
_refine_ls_shift/su_max 0.001
_refine_ls_shift/su_mean 0.000
_refine_ls_structure_factor_coef Fsqd
_refine_ls_weighting_details 'calc w=1/[\s^2^(Fo^2^)+(0.0282P)^2^+0.0136P] where P=(Fo^2^+2Fc^2^)/3'
_refine_ls_weighting_scheme calc
_refine_ls_wR_factor_gt 0.0467
_refine_ls_wR_factor_ref 0.0476
_reflns_number_gt 2057
_reflns_number_total 2172
_reflns_threshold_expression >2sigma(I)
_cod_data_source_file cg200985m_si_002.cif
_cod_data_source_block sv2127aa
_cod_depositor_comments
;
The following automatic conversions were performed:

'_symmetry_cell_setting' value 'Triclinic' changed to 'triclinic'
according to /home/saulius/struct/CIF-dictionaries/cif_core.dic
dictionary named 'cif_core.dic' version 2.4.1 from 2010-06-29.

Automatic conversion script
Id: cif_fix_values 1715 2011-07-08 13:25:40Z adriana 
;
_cod_database_code 4501262

loop_
_symmetry_equiv_pos_as_xyz
'x, y, z'
'-x, -y, -z'

loop_
_atom_site_label
_atom_site_type_symbol
_atom_site_fract_x
_atom_site_fract_y
_atom_site_fract_z
_atom_site_U_iso_or_equiv
_atom_site_adp_type
_atom_site_occupancy
_atom_site_symmetry_multiplicity
_atom_site_calc_flag
_atom_site_refinement_flags
Ce1 Ce 0.59897(2) 0.277058(17) 0.422629(18) 0.01379(6) Uani 1 1 d .
Cl1 Cl 0.74316(9) -0.01752(8) 0.38407(9) 0.01895(14) Uani 1 1 d .
Cl2 Cl 0.72149(10) 0.52406(9) 0.53291(9) 0.02086(15) Uani 1 1 d .
Cl3 Cl 0.43544(11) 0.27402(9) 0.16138(9) 0.02369(16) Uani 1 1 d .
C1 C 0.9026(5) 0.6625(4) 0.0879(4) 0.0323(7) Uani 1 1 d .
H1B H 0.8495 0.7478 0.1291 0.048 Uiso 1 1 calc R
H1C H 0.9514 0.7142 -0.0396 0.048 Uiso 1 1 calc R
H1D H 1.0131 0.6169 0.1353 0.048 Uiso 1 1 calc R
C2 C 0.7416(5) 0.1226(4) 0.8224(4) 0.0275(7) Uani 1 1 d .
H2B H 0.8808 0.1417 0.7498 0.041 Uiso 1 1 calc R
H2C H 0.7217 0.0173 0.9275 0.041 Uiso 1 1 calc R
H2D H 0.7118 0.2169 0.8556 0.041 Uiso 1 1 calc R
O1 O 0.7470(3) 0.5286(3) 0.1449(3) 0.0256(5) Uani 1 1 d D
H1A H 0.686(5) 0.550(5) 0.084(5) 0.040(12) Uiso 1 1 d D
O2 O 0.6096(3) 0.1109(3) 0.7256(3) 0.0229(4) Uani 1 1 d D
H2A H 0.597(7) 0.019(3) 0.751(6) 0.060(16) Uiso 1 1 d D
O3 O 0.9649(3) 0.2895(3) 0.3812(3) 0.0228(5) Uani 1 1 d D
H3A H 1.022(5) 0.344(4) 0.404(5) 0.029(10) Uiso 1 1 d D
H3B H 1.026(6) 0.222(5) 0.374(6) 0.056(16) Uiso 1 1 d D

loop_
_atom_site_aniso_label
_atom_site_aniso_U_11
_atom_site_aniso_U_22
_atom_site_aniso_U_33
_atom_site_aniso_U_23
_atom_site_aniso_U_13
_atom_site_aniso_U_12
Ce1 0.01351(9) 0.01198(9) 0.01860(9) -0.00785(7) -0.00665(6) 0.00282(6)
Cl1 0.0149(3) 0.0159(3) 0.0272(3) -0.0116(3) -0.0038(2) 0.0024(2)
Cl2 0.0171(3) 0.0198(3) 0.0354(4) -0.0183(3) -0.0121(3) 0.0063(3)
Cl3 0.0358(4) 0.0170(3) 0.0236(4) -0.0084(3) -0.0172(3) 0.0036(3)
C1 0.0358(18) 0.0269(18) 0.0271(17) -0.0040(13) -0.0089(13) -0.0090(14)
C2 0.0328(17) 0.0306(18) 0.0261(16) -0.0130(14) -0.0177(13) 0.0052(14)
O1 0.0262(11) 0.0236(12) 0.0234(11) -0.0021(9) -0.0139(9) -0.0039(9)
O2 0.0310(11) 0.0176(12) 0.0237(11) -0.0090(9) -0.0127(9) -0.0001(9)
O3 0.0170(10) 0.0219(12) 0.0373(13) -0.0182(10) -0.0111(9) 0.0045(9)

loop_
_atom_type_symbol
_atom_type_description
_atom_type_scat_dispersion_real
_atom_type_scat_dispersion_imag
_atom_type_scat_source
C C 0.0033 0.0016 'International Tables Vol C Tables 4.2.6.8 and 6.1.1.4'
H H 0.0000 0.0000 'International Tables Vol C Tables 4.2.6.8 and 6.1.1.4'
O O 0.0106 0.0060 'International Tables Vol C Tables 4.2.6.8 and 6.1.1.4'
Cl Cl 0.1484 0.1585 'International Tables Vol C Tables 4.2.6.8 and 6.1.1.4'
Ce Ce -0.2486 2.6331 'International Tables Vol C Tables 4.2.6.8 and 6.1.1.4'

loop_
_geom_angle_atom_site_label_1
_geom_angle_atom_site_label_2
_geom_angle_atom_site_label_3
_geom_angle
_geom_angle_site_symmetry_1
_geom_angle_site_symmetry_3
O3 Ce1 O2 78.80(7) . .
O3 Ce1 O1 74.82(7) . .
O2 Ce1 O1 145.87(7) . .
O3 Ce1 Cl3 121.52(5) . .
O2 Ce1 Cl3 143.80(5) . .
O1 Ce1 Cl3 69.96(5) . .
O3 Ce1 Cl2 139.30(5) . 2_666
O2 Ce1 Cl2 102.81(6) . 2_666
O1 Ce1 Cl2 84.13(6) . 2_666
Cl3 Ce1 Cl2 81.11(2) . 2_666
O3 Ce1 Cl1 70.60(5) . .
O2 Ce1 Cl1 81.70(5) . .
O1 Ce1 Cl1 108.88(6) . .
Cl3 Ce1 Cl1 78.58(2) . .
Cl2 Ce1 Cl1 150.064(18) 2_666 .
O3 Ce1 Cl2 70.06(5) . .
O2 Ce1 Cl2 74.77(5) . .
O1 Ce1 Cl2 76.11(5) . .
Cl3 Ce1 Cl2 137.96(2) . .
Cl2 Ce1 Cl2 71.27(2) 2_666 .
Cl1 Ce1 Cl2 137.189(19) . .
O3 Ce1 Cl1 136.18(6) . 2_656
O2 Ce1 Cl1 69.66(5) . 2_656
O1 Ce1 Cl1 143.85(5) . 2_656
Cl3 Ce1 Cl1 76.10(2) . 2_656
Cl2 Ce1 Cl1 78.63(2) 2_666 2_656
Cl1 Ce1 Cl1 75.31(2) . 2_656
Cl2 Ce1 Cl1 126.09(2) . 2_656
Ce1 Cl1 Ce1 104.69(2) . 2_656
Ce1 Cl2 Ce1 108.73(2) 2_666 .
O1 C1 H1B 109.5 . .
O1 C1 H1C 109.5 . .
H1B C1 H1C 109.5 . .
O1 C1 H1D 109.5 . .
H1B C1 H1D 109.5 . .
H1C C1 H1D 109.5 . .
O2 C2 H2B 109.5 . .
O2 C2 H2C 109.5 . .
H2B C2 H2C 109.5 . .
O2 C2 H2D 109.5 . .
H2B C2 H2D 109.5 . .
H2C C2 H2D 109.5 . .
C1 O1 Ce1 134.30(18) . .
C1 O1 H1A 111(3) . .
Ce1 O1 H1A 113(3) . .
C2 O2 Ce1 133.36(18) . .
C2 O2 H2A 101(4) . .
Ce1 O2 H2A 112(4) . .
Ce1 O3 H3A 125(3) . .
Ce1 O3 H3B 124(4) . .
H3A O3 H3B 108(5) . .

loop_
_geom_bond_atom_site_label_1
_geom_bond_atom_site_label_2
_geom_bond_distance
_geom_bond_site_symmetry_2
Ce1 O3 2.480(2) .
Ce1 O2 2.483(2) .
Ce1 O1 2.485(2) .
Ce1 Cl3 2.8387(7) .
Ce1 Cl2 2.8524(7) 2_666
Ce1 Cl1 2.8598(7) .
Ce1 Cl2 2.9182(6) .
Ce1 Cl1 2.9225(6) 2_656
Cl1 Ce1 2.9225(6) 2_656
Cl2 Ce1 2.8523(7) 2_666
C1 O1 1.436(3) .
C1 H1B 0.9800 .
C1 H1C 0.9800 .
C1 H1D 0.9800 .
C2 O2 1.445(3) .
C2 H2B 0.9800 .
C2 H2C 0.9800 .
C2 H2D 0.9800 .
O1 H1A 0.74(2) .
O2 H2A 0.74(2) .
O3 H3A 0.74(2) .
O3 H3B 0.74(2) .

loop_
_geom_hbond_atom_site_label_D
_geom_hbond_atom_site_label_H
_geom_hbond_atom_site_label_A
_geom_hbond_distance_DH
_geom_hbond_distance_HA
_geom_hbond_distance_DA
_geom_hbond_angle_DHA
_geom_hbond_site_symmetry_A
O1 H1A Cl3 0.74(2) 2.73(4) 3.066(2) 110(4) .
O1 H1A Cl3 0.74(2) 2.45(3) 3.144(2) 157(4) 2_665
O2 H2A Cl3 0.74(2) 2.35(2) 3.084(2) 178(5) 2_656
O3 H3A Cl2 0.74(2) 2.44(2) 3.165(2) 165(4) 2_766
O3 H3B Cl3 0.74(2) 2.88(4) 3.359(2) 125(4) 1_655

loop_
_geom_torsion_atom_site_label_1
_geom_torsion_atom_site_label_2
_geom_torsion_atom_site_label_3
_geom_torsion_atom_site_label_4
_geom_torsion
_geom_torsion_site_symmetry_1
_geom_torsion_site_symmetry_4
O3 Ce1 Cl1 Ce1 152.02(6) . 2_656
O2 Ce1 Cl1 Ce1 71.04(5) . 2_656
O1 Ce1 Cl1 Ce1 -142.42(5) . 2_656
Cl3 Ce1 Cl1 Ce1 -78.44(2) . 2_656
Cl2 Ce1 Cl1 Ce1 -30.25(5) 2_666 2_656
Cl2 Ce1 Cl1 Ce1 127.81(3) . 2_656
Cl1 Ce1 Cl1 Ce1 0.0 2_656 2_656
O3 Ce1 Cl2 Ce1 167.05(6) . 2_666
O2 Ce1 Cl2 Ce1 -109.57(6) . 2_666
O1 Ce1 Cl2 Ce1 88.43(6) . 2_666
Cl3 Ce1 Cl2 Ce1 51.70(4) . 2_666
Cl2 Ce1 Cl2 Ce1 0.0 2_666 2_666
Cl1 Ce1 Cl2 Ce1 -168.65(2) . 2_666
Cl1 Ce1 Cl2 Ce1 -59.68(3) 2_656 2_666
O3 Ce1 O1 C1 -42.0(3) . .
O2 Ce1 O1 C1 -1.3(4) . .
Cl3 Ce1 O1 C1 -174.5(3) . .
Cl2 Ce1 O1 C1 102.9(3) 2_666 .
Cl1 Ce1 O1 C1 -104.8(3) . .
Cl2 Ce1 O1 C1 30.8(3) . .
Cl1 Ce1 O1 C1 164.4(2) 2_656 .
O3 Ce1 O2 C2 34.2(3) . .
O1 Ce1 O2 C2 -5.6(3) . .
Cl3 Ce1 O2 C2 163.4(2) . .
Cl2 Ce1 O2 C2 -104.2(3) 2_666 .
Cl1 Ce1 O2 C2 106.0(3) . .
Cl2 Ce1 O2 C2 -37.9(3) . .
Cl1 Ce1 O2 C2 -176.7(3) 2_656 .
